data_7058547
loop_
_publ_author_name
'Ryo, Suho'
'Yoo, Dongho'
'Iijima, Kodai'
'Sato, Ryonosuke'
'Le Gal, Yann'
'Lorcy, Dominique'
'Mori, Takehiko'

_publ_section_title
;
 Temperature-dependent characteristics of n-channel transistors based on
 5,5&#x2032;-bithiazolidinylidene-2,4,2&#x2032;,4&#x2032;-tetrathiones
;
_journal_issue 30
_journal_name_full 'New Journal of Chemistry'
_journal_page_first 11865
_journal_paper_doi 10.1039/C9NJ02731A
_journal_volume 43
_journal_year 2019
_chemical_formula_moiety 'C18 H26 N2 S6'
_chemical_formula_sum 'C18 H26 N2 S6'
_chemical_formula_weight 462.78
_space_group_crystal_system monoclinic
_space_group_IT_number 14
_space_group_name_Hall '-P 2ybc'
_space_group_name_H-M_alt 'P 1 21/c 1'
_symmetry_space_group_name_Hall '-P 2ybc'
_symmetry_space_group_name_H-M 'P 1 21/c 1'
_atom_sites_solution_hydrogens geom
_atom_sites_solution_primary direct
_atom_sites_solution_secondary difmap
_audit_update_record
;
2019-04-29 deposited with the CCDC.    2019-06-27 downloaded from the CCDC.
;
_cell_angle_alpha 90.0000
_cell_angle_beta 90.05(4)
_cell_angle_gamma 90.0000
_cell_formula_units_Z 2
_cell_length_a 14.970(8)
_cell_length_b 5.028(4)
_cell_length_c 15.075(6)
_cell_measurement_reflns_used 25
_cell_measurement_temperature 298
_cell_measurement_theta_max 17.38
_cell_measurement_theta_min 15.12
_cell_volume 1134.7(12)
_computing_cell_refinement WinAFC
_computing_data_collection WinAFC
_computing_data_reduction WinAFC
_computing_molecular_graphics 'CrystalStructure 4.3'
_computing_publication_material 'CrystalStructure 4.3 (Rigaku, 2018)'
_computing_structure_refinement 'SHELXL Version 2018/1 (Sheldrick, 2008)'
_computing_structure_solution 'Il Milione (Burla, et al., 2007)'
_diffrn_ambient_temperature 298
_diffrn_measured_fraction_theta_full 1.000
_diffrn_measured_fraction_theta_max 1.000
_diffrn_measurement_device_type 'Rigaku AFC7R'
_diffrn_measurement_method \w-2\q
_diffrn_radiation_type 'Mo K\a'
_diffrn_radiation_wavelength 0.71069
_diffrn_reflns_av_R_equivalents 0.0673
_diffrn_reflns_av_unetI/netI 0.1362
_diffrn_reflns_Laue_measured_fraction_full 1.000
_diffrn_reflns_Laue_measured_fraction_max 1.000
_diffrn_reflns_limit_h_max 19
_diffrn_reflns_limit_h_min -10
_diffrn_reflns_limit_k_max 6
_diffrn_reflns_limit_k_min 0
_diffrn_reflns_limit_l_max 19
_diffrn_reflns_limit_l_min -19
_diffrn_reflns_number 2984
_diffrn_reflns_point_group_measured_fraction_full 1.000
_diffrn_reflns_point_group_measured_fraction_max 1.000
_diffrn_reflns_theta_full 25.240
_diffrn_reflns_theta_max 26.998
_diffrn_reflns_theta_min 2.702
_diffrn_standards_decay_% -1.386
_diffrn_standards_interval_count 150
_diffrn_standards_number 3
_exptl_absorpt_coefficient_mu 0.609
_exptl_absorpt_correction_type none
_exptl_crystal_colour colorless
_exptl_crystal_density_diffrn 1.354
_exptl_crystal_density_method 'not measured'
_exptl_crystal_description prismatic
_exptl_crystal_F_000 488.00
_exptl_crystal_size_max 0.200
_exptl_crystal_size_mid 0.200
_exptl_crystal_size_min 0.200
_refine_diff_density_max 0.68
_refine_diff_density_min -0.62
_refine_ls_extinction_method none
_refine_ls_goodness_of_fit_ref 0.985
_refine_ls_hydrogen_treatment constr
_refine_ls_number_parameters 119
_refine_ls_number_reflns 2472
_refine_ls_number_restraints 0
_refine_ls_R_factor_all 0.1824
_refine_ls_R_factor_gt 0.0694
_refine_ls_shift/su_max 0.000
_refine_ls_structure_factor_coef Fsqd
_refine_ls_weighting_details 'w = 1/[\s^2^(Fo^2^)+(0.1397P)^2^] where P=(Fo^2^+2Fc^2^)/3'
_refine_ls_weighting_scheme calc
_refine_ls_wR_factor_gt 0.1802
_refine_ls_wR_factor_ref 0.2494
_reflns_Friedel_coverage 0.000
_reflns_number_gt 1147
_reflns_number_total 2472
_reflns_threshold_expression F^2^>2.0\s(F^2^)
_cod_data_source_file c9nj02731a2.cif
_cod_data_source_block Cytidine_(Rigaku_Master_for_Mo)
_cod_depositor_comments 'Adding full bibliography for 7058546--7058547.cif.'
_cod_original_cell_volume 1134.6(12)
_cod_database_code 7058547

loop_
_space_group_symop_id
_space_group_symop_operation_xyz
1 +X,+Y,+Z
2 -X,1/2+Y,1/2-Z
3 -X,-Y,-Z
4 +X,-1/2-Y,-1/2+Z

loop_
_atom_site_label
_atom_site_type_symbol
_atom_site_fract_x
_atom_site_fract_y
_atom_site_fract_z
_atom_site_U_iso_or_equiv
_atom_site_adp_type
_atom_site_occupancy
_atom_site_site_symmetry_order
_atom_site_calc_flag
_atom_site_refinement_flags_posn
_atom_site_refinement_flags_adp
S1 S 0.41692(10) 0.7904(3) 0.57335(10) 0.0434(5) Uani 1 1 d . .
S2 S 0.45468(12) 0.4896(4) 0.31390(10) 0.0522(5) Uani 1 1 d . .
S3 S 0.27331(13) 1.1643(4) 0.52156(15) 0.0689(7) Uani 1 1 d . .
N1 N 0.3614(3) 0.8353(10) 0.4116(3) 0.0434(12) Uani 1 1 d . .
C1 C 0.4264(4) 0.6401(11) 0.4059(4) 0.0386(14) Uani 1 1 d . .
C2 C 0.4679(4) 0.5891(11) 0.4933(4) 0.0346(13) Uani 1 1 d . .
C3 C 0.3466(4) 0.9381(13) 0.4943(4) 0.0482(16) Uani 1 1 d . .
C4 C 0.1888(4) 0.8543(16) 0.2249(5) 0.0597(19) Uani 1 1 d . .
H4A H 0.178877 1.044421 0.229645 0.072 Uiso 1 1 calc R U
H4B H 0.231017 0.825583 0.177097 0.072 Uiso 1 1 calc R U
C5 C 0.3123(4) 0.9277(13) 0.3323(4) 0.0499(16) Uani 1 1 d . .
H5A H 0.352400 0.926233 0.281826 0.060 Uiso 1 1 calc R U
H5B H 0.293200 1.109856 0.341776 0.060 Uiso 1 1 calc R U
C6 C 0.1022(4) 0.7239(15) 0.2006(5) 0.0580(18) Uani 1 1 d . .
H6A H 0.060171 0.750113 0.248682 0.070 Uiso 1 1 calc R U
H6B H 0.112238 0.534134 0.194680 0.070 Uiso 1 1 calc R U
C7 C 0.2304(4) 0.7568(14) 0.3108(4) 0.0540(17) Uani 1 1 d . .
H7A H 0.248070 0.572064 0.304657 0.065 Uiso 1 1 calc R U
H7B H 0.187297 0.769173 0.358585 0.065 Uiso 1 1 calc R U
C8 C 0.0607(5) 0.8260(18) 0.1157(5) 0.071(2) Uani 1 1 d . .
H8A H 0.099610 0.781205 0.066500 0.085 Uiso 1 1 calc R U
H8B H 0.056957 1.018373 0.118797 0.085 Uiso 1 1 calc R U
C9 C -0.0317(5) 0.716(2) 0.0969(5) 0.087(3) Uani 1 1 d . .
H9A H -0.071514 0.765238 0.144049 0.105 Uiso 1 1 calc R U
H9B H -0.028748 0.525283 0.093034 0.105 Uiso 1 1 calc R U
H9C H -0.053463 0.786628 0.041879 0.105 Uiso 1 1 calc R U

loop_
_atom_site_aniso_label
_atom_site_aniso_U_11
_atom_site_aniso_U_22
_atom_site_aniso_U_33
_atom_site_aniso_U_23
_atom_site_aniso_U_13
_atom_site_aniso_U_12
S1 0.0424(8) 0.0469(9) 0.0411(8) -0.0051(7) 0.0035(6) 0.0015(7)
S2 0.0601(11) 0.0607(11) 0.0357(8) -0.0010(8) -0.0011(7) 0.0036(9)
S3 0.0545(12) 0.0612(13) 0.0909(15) -0.0082(11) 0.0057(10) 0.0166(10)
N1 0.041(3) 0.042(3) 0.047(3) 0.006(2) -0.008(2) -0.002(2)
C1 0.034(3) 0.034(3) 0.048(3) 0.003(3) 0.001(2) -0.003(3)
C2 0.035(3) 0.034(3) 0.035(3) 0.002(2) 0.004(2) -0.006(2)
C3 0.041(3) 0.044(4) 0.060(4) -0.004(3) 0.000(3) -0.006(3)
C4 0.051(4) 0.071(5) 0.057(4) 0.014(4) -0.004(3) 0.001(4)
C5 0.052(4) 0.048(4) 0.050(4) 0.012(3) -0.012(3) 0.000(3)
C6 0.053(4) 0.059(4) 0.062(4) 0.003(4) -0.015(3) 0.003(3)
C7 0.053(4) 0.052(4) 0.057(4) 0.009(3) -0.012(3) 0.001(3)
C8 0.071(5) 0.084(6) 0.058(4) 0.007(4) -0.022(4) 0.005(4)
C9 0.079(6) 0.119(8) 0.064(5) 0.005(5) -0.021(4) -0.004(6)

loop_
_atom_type_symbol
_atom_type_description
_atom_type_scat_dispersion_real
_atom_type_scat_dispersion_imag
_atom_type_scat_source
C C 0.0033 0.0016
;
International Tables for Crystallography
(Vol. C, Tables 4.2.6.8 and 6.1.1.4)
;
H H 0.0000 0.0000
;
International Tables for Crystallography
(Vol. C, Table 6.1.1.4)
;
N N 0.0061 0.0033
;
International Tables for Crystallography
(Vol. C, Tables 4.2.6.8 and 6.1.1.4)
;
S S 0.1246 0.1234
;
International Tables for Crystallography
(Vol. C, Tables 4.2.6.8 and 6.1.1.4)
;

loop_
_geom_angle_atom_site_label_1
_geom_angle_atom_site_label_2
_geom_angle_atom_site_label_3
_geom_angle
_geom_angle_site_symmetry_1
C2 S1 C3 92.2(3) .
C3 N1 C1 116.0(5) .
C3 N1 C5 122.5(5) .
C1 N1 C5 121.5(5) .
N1 C1 C2 111.3(5) .
N1 C1 S2 124.2(5) .
C2 C1 S2 124.5(4) .
C2 C2 C1 123.8(7) 3_666
C2 C2 S1 126.9(6) 3_666
C1 C2 S1 109.3(4) .
N1 C3 S3 127.1(5) .
N1 C3 S1 111.2(5) .
S3 C3 S1 121.7(4) .
C6 C4 C7 115.0(6) .
C6 C4 H4A 108.5 .
C7 C4 H4A 108.5 .
C6 C4 H4B 108.5 .
C7 C4 H4B 108.5 .
H4A C4 H4B 107.5 .
N1 C5 C7 113.1(5) .
N1 C5 H5A 109.0 .
C7 C5 H5A 109.0 .
N1 C5 H5B 109.0 .
C7 C5 H5B 109.0 .
H5A C5 H5B 107.8 .
C4 C6 C8 114.5(6) .
C4 C6 H6A 108.6 .
C8 C6 H6A 108.6 .
C4 C6 H6B 108.6 .
C8 C6 H6B 108.6 .
H6A C6 H6B 107.6 .
C4 C7 C5 109.1(6) .
C4 C7 H7A 109.9 .
C5 C7 H7A 109.9 .
C4 C7 H7B 109.9 .
C5 C7 H7B 109.9 .
H7A C7 H7B 108.3 .
C6 C8 C9 114.1(7) .
C6 C8 H8A 108.7 .
C9 C8 H8A 108.7 .
C6 C8 H8B 108.7 .
C9 C8 H8B 108.7 .
H8A C8 H8B 107.6 .
C8 C9 H9A 109.5 .
C8 C9 H9B 109.5 .
H9A C9 H9B 109.5 .
C8 C9 H9C 109.5 .
H9A C9 H9C 109.5 .
H9B C9 H9C 109.5 .

loop_
_geom_bond_atom_site_label_1
_geom_bond_atom_site_label_2
_geom_bond_distance
_geom_bond_site_symmetry_2
S1 C2 1.751(6) .
S1 C3 1.755(7) .
S2 C1 1.636(6) .
S3 C3 1.633(7) .
N1 C3 1.367(8) .
N1 C1 1.385(7) .
N1 C5 1.477(8) .
C1 C2 1.478(8) .
C2 C2 1.329(11) 3_666
C4 C6 1.497(9) .
C4 C7 1.518(9) .
C4 H4A 0.9700 .
C4 H4B 0.9700 .
C5 C7 1.531(9) .
C5 H5A 0.9700 .
C5 H5B 0.9700 .
C6 C8 1.512(9) .
C6 H6A 0.9700 .
C6 H6B 0.9700 .
C7 H7A 0.9700 .
C7 H7B 0.9700 .
C8 C9 1.517(11) .
C8 H8A 0.9700 .
C8 H8B 0.9700 .
C9 H9A 0.9600 .
C9 H9B 0.9600 .
C9 H9C 0.9600 .

loop_
_geom_torsion_atom_site_label_1
_geom_torsion_atom_site_label_2
_geom_torsion_atom_site_label_3
_geom_torsion_atom_site_label_4
_geom_torsion
_geom_torsion_site_symmetry_4
C3 N1 C1 C2 -1.3(7) .
C5 N1 C1 C2 178.0(5) .
C3 N1 C1 S2 179.8(4) .
C5 N1 C1 S2 -1.0(8) .
N1 C1 C2 C2 179.9(7) 3_666
S2 C1 C2 C2 -1.2(10) 3_666
N1 C1 C2 S1 1.6(6) .
S2 C1 C2 S1 -179.5(3) .
C3 S1 C2 C2 -179.4(7) 3_666
C3 S1 C2 C1 -1.2(4) .
C1 N1 C3 S3 -178.6(5) .
C5 N1 C3 S3 2.1(9) .
C1 N1 C3 S1 0.3(7) .
C5 N1 C3 S1 -178.9(4) .
C2 S1 C3 N1 0.6(5) .
C2 S1 C3 S3 179.6(4) .
C3 N1 C5 C7 -94.7(7) .
C1 N1 C5 C7 86.1(7) .
C7 C4 C6 C8 179.0(7) .
C6 C4 C7 C5 -173.8(6) .
N1 C5 C7 C4 -175.8(6) .
C4 C6 C8 C9 -173.5(7) .
